data_9011122
loop_
_publ_author_name
'Krebs, B.'

_publ_section_title
;
 Die kristallstruktur von MoO3*2H2O
;
_journal_name_full 'Acta Crystallographica, Section B'
_journal_page_first 2222
_journal_page_last 2231
_journal_paper_doi 10.1107/S0567740872005849
_journal_volume 28
_journal_year 1972
_chemical_compound_source Synthetic
_chemical_formula_sum 'H4 Mo O5'
_chemical_name_mineral Sidwillite
_space_group_IT_number 14
_symmetry_space_group_name_Hall '-P 2yn'
_symmetry_space_group_name_H-M 'P 1 21/n 1'
_cell_angle_alpha 90
_cell_angle_beta 91.62
_cell_angle_gamma 90
_cell_length_a 10.476
_cell_length_b 13.822
_cell_length_c 10.606
_cell_formula_units_Z 16
_cell_volume 1535.127
_database_code_amcsd 0009439
_exptl_crystal_density_diffrn 3.115
_cod_original_formula_sum 'Mo O5 H4'
_cod_database_code 9011122

loop_
_space_group_symop_operation_xyz
x,y,z
1/2+x,1/2-y,1/2+z
1/2-x,1/2+y,1/2-z
-x,-y,-z

loop_
_atom_site_aniso_label
_atom_site_aniso_U_11
_atom_site_aniso_U_22
_atom_site_aniso_U_33
_atom_site_aniso_U_12
_atom_site_aniso_U_13
_atom_site_aniso_U_23
Mo1 0.01217 0.01481 0.01099 -0.00015 -0.00011 -0.00007
Mo2 0.01117 0.01461 0.01162 -0.00044 -0.00056 0.00037
Mo3 0.01272 0.01510 0.01173 -0.00015 -0.00096 0.00059
Mo4 0.01161 0.01549 0.01173 -0.00037 -0.00084 0.00030
O1 0.01267 0.02139 0.00991 0.00176 -0.00135 -0.00252
O2 0.00972 0.02100 0.01048 0.00007 -0.00231 -0.00134
O3 0.01022 0.02178 0.01219 0.00022 -0.00382 -0.00059
O4 0.01289 0.02816 0.01162 0.00029 -0.00276 -0.00059
O5 0.01244 0.03087 0.01036 -0.00352 -0.00326 0.00200
O6 0.01083 0.01984 0.01219 0.00389 -0.00107 0.00126
O7 0.00950 0.02294 0.01150 0.00132 -0.00231 -0.00007
O8 0.01494 0.02923 0.01105 0.00154 -0.00017 0.00022
O9 0.01817 0.02052 0.02403 -0.00110 -0.00382 0.00045
O10 0.01878 0.02023 0.02221 -0.00117 0.00242 -0.00119
O11 0.02433 0.02304 0.02374 -0.00073 -0.00079 -0.00037
O12 0.02489 0.02284 0.02300 -0.00352 -0.00079 -0.00275
O13 0.01683 0.01781 0.02226 -0.00367 0.00129 -0.00141
O14 0.02028 0.01413 0.02767 0.00359 0.00034 -0.00186
O15 0.01644 0.01694 0.01953 -0.00433 0.00163 0.00082
O16 0.01661 0.01491 0.02101 -0.00213 -0.00292 -0.00364
O17 0.02383 0.02662 0.03069 -0.00198 0.00169 -0.00349
O18 0.02172 0.03871 0.03462 0.00103 0.00658 -0.00438
O19 0.02011 0.02507 0.02864 0.00147 -0.00337 -0.00401
O20 0.01778 0.02700 0.03411 0.00066 -0.00006 -0.00156

loop_
_atom_site_label
_atom_site_fract_x
_atom_site_fract_y
_atom_site_fract_z
_atom_site_U_iso_or_equiv
Mo1 0.11729 0.24968 0.14710 0.01254
Mo2 0.39389 0.25528 0.35964 0.01241
Mo3 -0.13721 0.25189 0.39802 0.01317
Mo4 0.15387 0.24499 0.61827 0.01279
O1 0.02160 0.25430 -0.02550 0.01520
O2 0.23130 0.20850 0.26610 0.01444
O3 0.26350 0.20870 0.01920 0.01532
O4 -0.02660 0.24380 0.22870 0.01760
O5 0.48120 0.26230 0.21900 0.01849
O6 0.27160 0.20940 0.51160 0.01456
O7 -0.26950 0.29580 0.26520 0.01520
O8 0.01460 0.25390 0.47790 0.01900
O9 0.15200 0.36850 0.14310 0.02090
O10 0.34230 0.37270 0.37700 0.02026
O11 -0.17230 0.13340 0.38970 0.02254
O12 0.17370 0.36620 0.62880 0.02356
O13 0.08380 0.08890 0.11070 0.01862
O14 0.41460 0.09100 0.35140 0.02014
O15 -0.08840 0.41060 0.36100 0.01773
O16 0.09200 0.08570 0.60030 0.01710
O17 0.35930 0.50110 0.12880 0.02622
O18 0.36120 0.51190 0.62430 0.03192
O19 0.14260 0.50350 0.37620 0.02394
O20 -0.13390 0.48960 0.12340 0.02622
H1 0.05300 0.04700 0.12900 0.05066
H2 0.09700 0.08200 0.03700 0.05066
H3 0.38900 0.06100 0.26700 0.05066
H4 0.47600 0.06300 0.36900 0.05066
H5 -0.02000 0.42700 0.38400 0.05066
H6 -0.11000 0.43200 0.27900 0.05066
H7 0.10300 0.06100 0.53000 0.05066
H8 0.00700 0.06700 0.63100 0.05066
H9 0.28000 0.46400 0.13400 0.05066
H10 0.33900 0.52800 0.19700 0.05066
H11 0.35300 0.54700 0.69700 0.05066
H12 0.30800 0.44900 0.63000 0.05066
H13 0.22300 0.47300 0.35600 0.05066
H14 0.12600 0.50800 0.45000 0.05066
H15 -0.13800 0.45500 0.05200 0.05066
H16 -0.18500 0.55500 0.12200 0.05066

loop_
_cod_related_entry_id
_cod_related_entry_database
_cod_related_entry_code
1 AMCSD 0009439
